data_7109273
loop_
_publ_author_name
'Caleb D. Martin'
'Cory M. Weinstein'
'Curtis E. Moore'
'Arnold L. Rheingold'
'Guy Bertrand'

_publ_section_title
;
 Exploring the reactivity of white phosphorus with electrophilic carbenes:
 synthesis of a P4 cage and P8 clusters
;
_journal_name_full Chem.Commun.
_journal_page_first 4486
_journal_paper_doi 10.1039/c3cc42041h
_journal_volume 49
_journal_year 2013
_chemical_formula_moiety 'C27 H26 N2 O2 P4, 1/3(C H Cl3)'
_chemical_formula_sum 'C27.33 H26.33 Cl N2 O2 P4'
_chemical_formula_weight 534.38
_chemical_name_systematic
;
?
;
_space_group_IT_number 148
_symmetry_cell_setting trigonal
_symmetry_space_group_name_Hall '-R 3'
_symmetry_space_group_name_H-M 'R -3 :H'
_atom_sites_solution_hydrogens geom
_atom_sites_solution_primary direct
_atom_sites_solution_secondary difmap
_audit_creation_method SHELXL-97
_cell_angle_alpha 90.00
_cell_angle_beta 90.00
_cell_angle_gamma 120.00
_cell_formula_units_Z 18
_cell_length_a 34.4341(10)
_cell_length_b 34.4341(10)
_cell_length_c 11.4555(4)
_cell_measurement_reflns_used 38590
_cell_measurement_temperature 100(2)
_cell_measurement_theta_max 26.41
_cell_measurement_theta_min 2.37
_cell_volume 11763.1(6)
_computing_cell_refinement 'BRUKER SAINT'
_computing_data_collection 'Bruker APEX2'
_computing_data_reduction 'BRUKER SAINT'
_computing_molecular_graphics 'BRUKER SHELXTL'
_computing_publication_material 'BRUKER SHELXTL'
_computing_structure_refinement 'SHELXL-97 (Sheldrick, 2008)'
_computing_structure_solution 'SHELXS-97 (Sheldrick, 2008)'
_diffrn_ambient_temperature 100(2)
_diffrn_detector_area_resol_mean '512 x 512'
_diffrn_measured_fraction_theta_full 0.999
_diffrn_measured_fraction_theta_max 0.999
_diffrn_measurement_device_type 'Bruker APEX-II CCD'
_diffrn_measurement_method '\f and \w scans'
_diffrn_radiation_monochromator graphite
_diffrn_radiation_source 'fine-focus sealed tube'
_diffrn_radiation_type MoK\a
_diffrn_radiation_wavelength 0.71073
_diffrn_reflns_av_R_equivalents 0.1185
_diffrn_reflns_av_sigmaI/netI 0.0823
_diffrn_reflns_limit_h_max 43
_diffrn_reflns_limit_h_min -42
_diffrn_reflns_limit_k_max 42
_diffrn_reflns_limit_k_min -42
_diffrn_reflns_limit_l_max 14
_diffrn_reflns_limit_l_min -14
_diffrn_reflns_number 38581
_diffrn_reflns_theta_full 26.37
_diffrn_reflns_theta_max 26.37
_diffrn_reflns_theta_min 2.37
_exptl_absorpt_coefficient_mu 0.421
_exptl_absorpt_correction_T_max 0.9600
_exptl_absorpt_correction_T_min 0.9452
_exptl_absorpt_correction_type multi-scan
_exptl_absorpt_process_details SADABS
_exptl_crystal_colour yellow
_exptl_crystal_density_diffrn 1.459
_exptl_crystal_density_method 'not measured'
_exptl_crystal_description plate
_exptl_crystal_F_000 5004
_exptl_crystal_size_max 0.18
_exptl_crystal_size_mid 0.15
_exptl_crystal_size_min 0.13
_platon_squeeze_details
;
SQUEEZE found 3 voids containing 2 disordered molecules of chloroform in each. Their
formula was added to the formula for the unit cell and the electron density removed.
;
_refine_diff_density_max 0.572
_refine_diff_density_min -0.374
_refine_diff_density_rms 0.122
_refine_ls_extinction_method none
_refine_ls_goodness_of_fit_ref 1.077
_refine_ls_hydrogen_treatment constr
_refine_ls_matrix_type full
_refine_ls_number_parameters 322
_refine_ls_number_reflns 5356
_refine_ls_number_restraints 0
_refine_ls_restrained_S_all 1.077
_refine_ls_R_factor_all 0.1090
_refine_ls_R_factor_gt 0.0645
_refine_ls_shift/su_max 0.001
_refine_ls_shift/su_mean 0.000
_refine_ls_structure_factor_coef Fsqd
_refine_ls_weighting_details 'calc w=1/[\s^2^(Fo^2^)+(0.0701P)^2^+22.8677P] where P=(Fo^2^+2Fc^2^)/3'
_refine_ls_weighting_scheme calc
_refine_ls_wR_factor_gt 0.1355
_refine_ls_wR_factor_ref 0.1495
_reflns_number_gt 3775
_reflns_number_total 5356
_reflns_threshold_expression >2sigma(I)
_cod_data_source_file c3cc42041h.txt
_cod_data_source_block gbcm6
_cod_original_sg_symbol_H-M R-3
_cod_database_code 7109273

loop_
_symmetry_equiv_pos_as_xyz
'x, y, z'
'-y, x-y, z'
'-x+y, -x, z'
'x+2/3, y+1/3, z+1/3'
'-y+2/3, x-y+1/3, z+1/3'
'-x+y+2/3, -x+1/3, z+1/3'
'x+1/3, y+2/3, z+2/3'
'-y+1/3, x-y+2/3, z+2/3'
'-x+y+1/3, -x+2/3, z+2/3'
'-x, -y, -z'
'y, -x+y, -z'
'x-y, x, -z'
'-x+2/3, -y+1/3, -z+1/3'
'y+2/3, -x+y+1/3, -z+1/3'
'x-y+2/3, x+1/3, -z+1/3'
'-x+1/3, -y+2/3, -z+2/3'
'y+1/3, -x+y+2/3, -z+2/3'
'x-y+1/3, x+2/3, -z+2/3'

loop_
_atom_site_label
_atom_site_type_symbol
_atom_site_fract_x
_atom_site_fract_y
_atom_site_fract_z
_atom_site_U_iso_or_equiv
_atom_site_adp_type
_atom_site_occupancy
_atom_site_symmetry_multiplicity
_atom_site_calc_flag
_atom_site_refinement_flags
P1 P -0.03594(3) -0.18746(3) -0.05890(8) 0.0182(2) Uani 1 1 d .
P2 P 0.04649(3) -0.11175(3) -0.09068(8) 0.0181(2) Uani 1 1 d .
P3 P -0.01772(3) -0.11595(3) -0.04166(9) 0.0235(3) Uani 1 1 d .
P4 P 0.01168(3) -0.14371(3) 0.07672(8) 0.0225(2) Uani 1 1 d .
O1 O 0.02187(8) -0.13616(8) -0.4608(2) 0.0235(6) Uani 1 1 d .
O2 O 0.09382(8) -0.20695(8) -0.2038(2) 0.0235(6) Uani 1 1 d .
N1 N 0.00240(9) -0.16995(9) -0.2838(2) 0.0143(6) Uani 1 1 d .
N2 N 0.03691(9) -0.19628(9) -0.1442(2) 0.0144(6) Uani 1 1 d .
C1 C 0.01403(11) -0.16985(11) -0.1616(3) 0.0131(7) Uani 1 1 d .
C2 C 0.03323(11) -0.14123(11) -0.3636(3) 0.0169(8) Uani 1 1 d .
C3 C 0.07624(11) -0.18374(11) -0.2056(3) 0.0176(8) Uani 1 1 d .
C101 C 0.08076(11) -0.11723(11) -0.3260(3) 0.0179(8) Uani 1 1 d .
C102 C 0.10756(12) -0.07348(12) -0.3671(3) 0.0216(8) Uani 1 1 d .
H10A H 0.0946 -0.0600 -0.4135 0.026 Uiso 1 1 calc R
C103 C 0.15267(12) -0.04963(12) -0.3408(3) 0.0250(9) Uani 1 1 d .
H10B H 0.1705 -0.0194 -0.3655 0.030 Uiso 1 1 calc R
C104 C 0.17177(13) -0.07009(13) -0.2781(3) 0.0279(9) Uani 1 1 d .
H10D H 0.2029 -0.0538 -0.2607 0.033 Uiso 1 1 calc R
C105 C 0.14628(11) -0.11392(13) -0.2404(3) 0.0225(8) Uani 1 1 d .
H10C H 0.1602 -0.1279 -0.2001 0.027 Uiso 1 1 calc R
C106 C 0.09985(11) -0.13795(11) -0.2612(3) 0.0162(7) Uani 1 1 d .
C201 C -0.04213(11) -0.20135(11) -0.3291(3) 0.0150(7) Uani 1 1 d .
C202 C -0.07560(11) -0.18978(11) -0.3299(3) 0.0168(8) Uani 1 1 d .
C203 C -0.11834(12) -0.22195(12) -0.3665(3) 0.0202(8) Uani 1 1 d .
H20E H -0.1421 -0.2156 -0.3607 0.024 Uiso 1 1 calc R
C204 C -0.12712(12) -0.26304(12) -0.4111(3) 0.0198(8) Uani 1 1 d .
C205 C -0.09162(12) -0.27114(12) -0.4209(3) 0.0197(8) Uani 1 1 d .
H20A H -0.0968 -0.2984 -0.4557 0.024 Uiso 1 1 calc R
C206 C -0.04905(12) -0.24107(11) -0.3818(3) 0.0165(8) Uani 1 1 d .
C207 C -0.06606(12) -0.14275(12) -0.3074(3) 0.0231(8) Uani 1 1 d .
H20F H -0.0800 -0.1339 -0.3687 0.035 Uiso 1 1 calc R
H20G H -0.0336 -0.1222 -0.3077 0.035 Uiso 1 1 calc R
H20H H -0.0784 -0.1415 -0.2313 0.035 Uiso 1 1 calc R
C208 C -0.01037(12) -0.24883(12) -0.4060(3) 0.0215(8) Uani 1 1 d .
H20B H -0.0216 -0.2779 -0.4443 0.032 Uiso 1 1 calc R
H20C H 0.0042 -0.2485 -0.3323 0.032 Uiso 1 1 calc R
H20D H 0.0113 -0.2250 -0.4571 0.032 Uiso 1 1 calc R
C209 C -0.17316(11) -0.29666(12) -0.4551(3) 0.0203(8) Uani 1 1 d .
H20I H -0.1713 -0.3030 -0.5377 0.030 Uiso 1 1 calc R
H20J H -0.1933 -0.2844 -0.4462 0.030 Uiso 1 1 calc R
H20K H -0.1848 -0.3245 -0.4100 0.030 Uiso 1 1 calc R
C301 C 0.02870(11) -0.22329(11) -0.0399(3) 0.0157(7) Uani 1 1 d .
C302 C -0.01143(12) -0.26416(11) -0.0267(3) 0.0179(8) Uani 1 1 d .
C303 C -0.01967(12) -0.28661(12) 0.0804(3) 0.0203(8) Uani 1 1 d .
H30A H -0.0470 -0.3140 0.0905 0.024 Uiso 1 1 calc R
C304 C 0.01054(13) -0.27032(12) 0.1715(3) 0.0216(8) Uani 1 1 d .
C305 C 0.05042(12) -0.23059(13) 0.1552(3) 0.0216(8) Uani 1 1 d .
H30E H 0.0715 -0.2193 0.2173 0.026 Uiso 1 1 calc R
C306 C 0.06080(12) -0.20656(12) 0.0511(3) 0.0186(8) Uani 1 1 d .
C307 C -0.04526(12) -0.28657(12) -0.1224(3) 0.0241(9) Uani 1 1 d .
H30F H -0.0738 -0.3093 -0.0887 0.036 Uiso 1 1 calc R
H30G H -0.0344 -0.3009 -0.1772 0.036 Uiso 1 1 calc R
H30H H -0.0496 -0.2641 -0.1639 0.036 Uiso 1 1 calc R
C308 C 0.00056(14) -0.29509(14) 0.2849(3) 0.0300(9) Uani 1 1 d .
H30I H 0.0151 -0.2737 0.3487 0.045 Uiso 1 1 calc R
H30J H 0.0120 -0.3161 0.2824 0.045 Uiso 1 1 calc R
H30K H -0.0319 -0.3118 0.2977 0.045 Uiso 1 1 calc R
C309 C 0.10538(12) -0.16445(12) 0.0412(3) 0.0240(9) Uani 1 1 d .
H30B H 0.1166 -0.1526 0.1193 0.036 Uiso 1 1 calc R
H30C H 0.1020 -0.1422 -0.0042 0.036 Uiso 1 1 calc R
H30D H 0.1267 -0.1711 0.0019 0.036 Uiso 1 1 calc R

loop_
_atom_site_aniso_label
_atom_site_aniso_U_11
_atom_site_aniso_U_22
_atom_site_aniso_U_33
_atom_site_aniso_U_23
_atom_site_aniso_U_13
_atom_site_aniso_U_12
P1 0.0127(5) 0.0193(5) 0.0183(5) 0.0007(4) 0.0024(4) 0.0047(4)
P2 0.0151(5) 0.0158(5) 0.0192(5) -0.0024(4) 0.0018(4) 0.0046(4)
P3 0.0204(5) 0.0228(5) 0.0275(6) -0.0013(4) 0.0039(4) 0.0109(4)
P4 0.0203(5) 0.0250(5) 0.0173(5) -0.0037(4) 0.0007(4) 0.0077(4)
O1 0.0204(14) 0.0281(15) 0.0175(13) 0.0068(11) 0.0007(11) 0.0088(12)
O2 0.0219(14) 0.0228(14) 0.0294(15) -0.0031(11) -0.0019(11) 0.0140(12)
N1 0.0109(14) 0.0131(15) 0.0164(15) 0.0007(12) -0.0012(12) 0.0041(12)
N2 0.0104(14) 0.0148(15) 0.0162(15) 0.0012(12) -0.0003(12) 0.0050(12)
C1 0.0124(17) 0.0136(17) 0.0104(17) -0.0018(14) -0.0002(14) 0.0042(14)
C2 0.0168(18) 0.0133(18) 0.0176(19) 0.0000(14) 0.0011(15) 0.0053(15)
C3 0.0138(18) 0.0195(19) 0.0166(18) -0.0063(15) -0.0063(15) 0.0061(16)
C101 0.0179(19) 0.0170(18) 0.0147(18) -0.0028(15) 0.0041(14) 0.0058(15)
C102 0.022(2) 0.021(2) 0.0182(19) -0.0012(16) 0.0038(16) 0.0081(17)
C103 0.024(2) 0.019(2) 0.0181(19) -0.0023(16) 0.0048(16) 0.0003(17)
C104 0.017(2) 0.028(2) 0.022(2) -0.0030(17) 0.0019(16) -0.0010(17)
C105 0.0131(18) 0.032(2) 0.0187(19) -0.0052(17) -0.0014(15) 0.0088(17)
C106 0.0139(17) 0.0169(18) 0.0145(17) -0.0032(14) 0.0023(14) 0.0053(15)
C201 0.0116(17) 0.0143(17) 0.0143(18) 0.0014(14) 0.0000(14) 0.0029(15)
C202 0.0148(18) 0.0171(18) 0.0170(18) 0.0011(15) -0.0002(14) 0.0068(15)
C203 0.0167(18) 0.026(2) 0.0187(19) 0.0074(16) 0.0033(15) 0.0117(17)
C204 0.0178(19) 0.0209(19) 0.0132(18) 0.0043(15) -0.0013(15) 0.0041(16)
C205 0.024(2) 0.0142(18) 0.0148(18) 0.0000(15) -0.0005(15) 0.0054(16)
C206 0.0220(19) 0.0162(18) 0.0122(17) 0.0027(14) 0.0007(15) 0.0103(16)
C207 0.022(2) 0.024(2) 0.026(2) -0.0038(16) -0.0018(16) 0.0131(17)
C208 0.024(2) 0.0170(19) 0.023(2) -0.0039(15) 0.0013(16) 0.0099(16)
C209 0.0147(18) 0.0171(19) 0.0194(19) 0.0031(15) -0.0037(15) 0.0007(15)
C301 0.0157(18) 0.0138(17) 0.0174(18) 0.0009(14) 0.0007(14) 0.0072(15)
C302 0.0184(18) 0.0161(18) 0.0199(19) -0.0022(15) -0.0015(15) 0.0090(15)
C303 0.0192(19) 0.0173(19) 0.025(2) 0.0026(16) 0.0055(16) 0.0094(16)
C304 0.029(2) 0.027(2) 0.0203(19) 0.0027(16) 0.0030(17) 0.0229(18)
C305 0.024(2) 0.030(2) 0.0182(19) -0.0012(16) -0.0037(16) 0.0183(18)
C306 0.0181(19) 0.0192(19) 0.023(2) -0.0031(15) -0.0024(15) 0.0126(16)
C307 0.0191(19) 0.020(2) 0.024(2) 0.0003(16) -0.0023(16) 0.0020(16)
C308 0.034(2) 0.037(2) 0.026(2) 0.0096(19) 0.0055(18) 0.023(2)
C309 0.021(2) 0.026(2) 0.022(2) -0.0047(17) -0.0090(16) 0.0099(17)

loop_
_atom_type_symbol
_atom_type_description
_atom_type_scat_dispersion_real
_atom_type_scat_dispersion_imag
_atom_type_scat_source
C C 0.0033 0.0016 'International Tables Vol C Tables 4.2.6.8 and 6.1.1.4'
H H 0.0000 0.0000 'International Tables Vol C Tables 4.2.6.8 and 6.1.1.4'
N N 0.0061 0.0033 'International Tables Vol C Tables 4.2.6.8 and 6.1.1.4'
O O 0.0106 0.0060 'International Tables Vol C Tables 4.2.6.8 and 6.1.1.4'
P P 0.1023 0.0942 'International Tables Vol C Tables 4.2.6.8 and 6.1.1.4'

loop_
_geom_angle_atom_site_label_1
_geom_angle_atom_site_label_2
_geom_angle_atom_site_label_3
_geom_angle
C1 P1 P4 88.46(10)
C1 P1 P3 89.57(11)
P4 P1 P3 58.78(4)
C1 P2 P3 89.85(10)
C1 P2 P4 87.74(10)
P3 P2 P4 58.59(4)
P4 P3 P2 61.23(4)
P4 P3 P1 60.35(4)
P2 P3 P1 76.68(4)
P3 P4 P1 60.87(4)
P3 P4 P2 60.19(4)
P1 P4 P2 76.45(4)
C2 N1 C1 121.7(3)
C2 N1 C201 116.4(3)
C1 N1 C201 121.9(3)
C3 N2 C301 117.6(3)
C3 N2 C1 118.3(3)
C301 N2 C1 120.7(3)
N1 C1 N2 111.0(3)
N1 C1 P1 112.8(2)
N2 C1 P1 113.0(2)
N1 C1 P2 115.2(2)
N2 C1 P2 111.8(2)
P1 C1 P2 91.87(14)
O1 C2 N1 121.4(3)
O1 C2 C101 121.9(3)
N1 C2 C101 116.7(3)
O2 C3 N2 120.9(3)
O2 C3 C106 120.5(3)
N2 C3 C106 118.1(3)
C102 C101 C106 120.2(3)
C102 C101 C2 117.0(3)
C106 C101 C2 122.6(3)
C103 C102 C101 120.6(4)
C103 C102 H10A 119.7
C101 C102 H10A 119.7
C102 C103 C104 119.4(4)
C102 C103 H10B 120.3
C104 C103 H10B 120.3
C103 C104 C105 121.0(4)
C103 C104 H10D 119.5
C105 C104 H10D 119.5
C104 C105 C106 120.3(4)
C104 C105 H10C 119.9
C106 C105 H10C 119.9
C101 C106 C105 118.4(3)
C101 C106 C3 127.7(3)
C105 C106 C3 113.8(3)
C202 C201 C206 120.9(3)
C202 C201 N1 120.2(3)
C206 C201 N1 118.6(3)
C203 C202 C201 118.0(3)
C203 C202 C207 118.9(3)
C201 C202 C207 122.6(3)
C204 C203 C202 121.8(3)
C204 C203 H20E 119.1
C202 C203 H20E 119.1
C205 C204 C203 118.0(3)
C205 C204 C209 120.8(3)
C203 C204 C209 121.0(3)
C206 C205 C204 122.4(3)
C206 C205 H20A 118.8
C204 C205 H20A 118.8
C205 C206 C201 118.1(3)
C205 C206 C208 120.5(3)
C201 C206 C208 121.1(3)
C202 C207 H20F 109.5
C202 C207 H20G 109.5
H20F C207 H20G 109.5
C202 C207 H20H 109.5
H20F C207 H20H 109.5
H20G C207 H20H 109.5
C206 C208 H20B 109.5
C206 C208 H20C 109.5
H20B C208 H20C 109.5
C206 C208 H20D 109.5
H20B C208 H20D 109.5
H20C C208 H20D 109.5
C204 C209 H20I 109.5
C204 C209 H20J 109.5
H20I C209 H20J 109.5
C204 C209 H20K 109.5
H20I C209 H20K 109.5
H20J C209 H20K 109.5
C302 C301 C306 120.4(3)
C302 C301 N2 120.7(3)
C306 C301 N2 118.9(3)
C303 C302 C301 118.3(3)
C303 C302 C307 117.7(3)
C301 C302 C307 123.9(3)
C304 C303 C302 122.3(3)
C304 C303 H30A 118.8
C302 C303 H30A 118.8
C303 C304 C305 118.2(3)
C303 C304 C308 120.9(3)
C305 C304 C308 120.9(3)
C304 C305 C306 122.5(3)
C304 C305 H30E 118.8
C306 C305 H30E 118.8
C305 C306 C301 118.2(3)
C305 C306 C309 118.3(3)
C301 C306 C309 123.5(3)
C302 C307 H30F 109.5
C302 C307 H30G 109.5
H30F C307 H30G 109.5
C302 C307 H30H 109.5
H30F C307 H30H 109.5
H30G C307 H30H 109.5
C304 C308 H30I 109.5
C304 C308 H30J 109.5
H30I C308 H30J 109.5
C304 C308 H30K 109.5
H30I C308 H30K 109.5
H30J C308 H30K 109.5
C306 C309 H30B 109.5
C306 C309 H30C 109.5
H30B C309 H30C 109.5
C306 C309 H30D 109.5
H30B C309 H30D 109.5
H30C C309 H30D 109.5

loop_
_geom_bond_atom_site_label_1
_geom_bond_atom_site_label_2
_geom_bond_distance
P1 C1 1.916(3)
P1 P4 2.2140(13)
P1 P3 2.2252(14)
P2 C1 1.917(3)
P2 P3 2.2147(13)
P2 P4 2.2374(13)
P3 P4 2.1784(15)
O1 C2 1.221(4)
O2 C3 1.220(4)
N1 C2 1.375(4)
N1 C1 1.456(4)
N1 C201 1.460(4)
N2 C3 1.389(4)
N2 C301 1.452(4)
N2 C1 1.485(4)
C2 C101 1.481(5)
C3 C106 1.507(5)
C101 C102 1.397(5)
C101 C106 1.400(5)
C102 C103 1.379(5)
C102 H10A 0.9500
C103 C104 1.381(6)
C103 H10B 0.9500
C104 C105 1.383(5)
C104 H10D 0.9500
C105 C106 1.405(5)
C105 H10C 0.9500
C201 C202 1.395(5)
C201 C206 1.402(5)
C202 C203 1.392(5)
C202 C207 1.505(5)
C203 C204 1.388(5)
C203 H20E 0.9500
C204 C205 1.388(5)
C204 C209 1.507(5)
C205 C206 1.380(5)
C205 H20A 0.9500
C206 C208 1.509(5)
C207 H20F 0.9800
C207 H20G 0.9800
C207 H20H 0.9800
C208 H20B 0.9800
C208 H20C 0.9800
C208 H20D 0.9800
C209 H20I 0.9800
C209 H20J 0.9800
C209 H20K 0.9800
C301 C302 1.403(5)
C301 C306 1.415(5)
C302 C303 1.400(5)
C302 C307 1.502(5)
C303 C304 1.380(5)
C303 H30A 0.9500
C304 C305 1.383(5)
C304 C308 1.496(5)
C305 C306 1.392(5)
C305 H30E 0.9500
C306 C309 1.499(5)
C307 H30F 0.9800
C307 H30G 0.9800
C307 H30H 0.9800
C308 H30I 0.9800
C308 H30J 0.9800
C308 H30K 0.9800
C309 H30B 0.9800
C309 H30C 0.9800
C309 H30D 0.9800

loop_
_geom_torsion_atom_site_label_1
_geom_torsion_atom_site_label_2
_geom_torsion_atom_site_label_3
_geom_torsion_atom_site_label_4
_geom_torsion
C1 P2 P3 P4 87.45(11)
C1 P2 P3 P1 24.19(10)
P4 P2 P3 P1 -63.26(4)
C1 P1 P3 P4 -88.46(11)
C1 P1 P3 P2 -24.21(10)
P4 P1 P3 P2 64.25(4)
P2 P3 P4 P1 -90.58(5)
P1 P3 P4 P2 90.58(5)
C1 P1 P4 P3 90.43(11)
C1 P1 P4 P2 27.25(11)
P3 P1 P4 P2 -63.18(4)
C1 P2 P4 P3 -91.20(11)
C1 P2 P4 P1 -27.24(10)
P3 P2 P4 P1 63.96(5)
C2 N1 C1 N2 -81.8(4)
C201 N1 C1 N2 96.3(3)
C2 N1 C1 P1 150.2(3)
C201 N1 C1 P1 -31.7(4)
C2 N1 C1 P2 46.5(4)
C201 N1 C1 P2 -135.4(3)
C3 N2 C1 N1 58.3(4)
C301 N2 C1 N1 -143.1(3)
C3 N2 C1 P1 -173.8(2)
C301 N2 C1 P1 -15.2(4)
C3 N2 C1 P2 -71.8(3)
C301 N2 C1 P2 86.8(3)
P4 P1 C1 N1 -149.8(2)
P3 P1 C1 N1 -91.0(2)
P4 P1 C1 N2 83.4(2)
P3 P1 C1 N2 142.1(2)
P4 P1 C1 P2 -31.32(11)
P3 P1 C1 P2 27.46(11)
P3 P2 C1 N1 88.7(2)
P4 P2 C1 N1 147.3(2)
P3 P2 C1 N2 -143.3(2)
P4 P2 C1 N2 -84.8(2)
P3 P2 C1 P1 -27.60(11)
P4 P2 C1 P1 30.97(11)
C1 N1 C2 O1 -167.9(3)
C201 N1 C2 O1 13.8(5)
C1 N1 C2 C101 12.7(4)
C201 N1 C2 C101 -165.6(3)
C301 N2 C3 O2 28.3(5)
C1 N2 C3 O2 -172.4(3)
C301 N2 C3 C106 -143.7(3)
C1 N2 C3 C106 15.6(4)
O1 C2 C101 C102 35.6(5)
N1 C2 C101 C102 -144.9(3)
O1 C2 C101 C106 -138.6(4)
N1 C2 C101 C106 40.8(5)
C106 C101 C102 C103 -2.4(5)
C2 C101 C102 C103 -176.8(3)
C101 C102 C103 C104 3.2(5)
C102 C103 C104 C105 -0.7(6)
C103 C104 C105 C106 -2.6(6)
C102 C101 C106 C105 -0.8(5)
C2 C101 C106 C105 173.3(3)
C102 C101 C106 C3 177.1(3)
C2 C101 C106 C3 -8.9(5)
C104 C105 C106 C101 3.3(5)
C104 C105 C106 C3 -174.9(3)
O2 C3 C106 C101 143.1(4)
N2 C3 C106 C101 -44.8(5)
O2 C3 C106 C105 -38.9(5)
N2 C3 C106 C105 133.1(3)
C2 N1 C201 C202 -91.3(4)
C1 N1 C201 C202 90.4(4)
C2 N1 C201 C206 82.4(4)
C1 N1 C201 C206 -95.8(4)
C206 C201 C202 C203 10.7(5)
N1 C201 C202 C203 -175.7(3)
C206 C201 C202 C207 -161.6(3)
N1 C201 C202 C207 12.0(5)
C201 C202 C203 C204 -5.8(5)
C207 C202 C203 C204 166.8(3)
C202 C203 C204 C205 -1.3(5)
C202 C203 C204 C209 -177.3(3)
C203 C204 C205 C206 3.8(5)
C209 C204 C205 C206 179.8(3)
C204 C205 C206 C201 0.9(5)
C204 C205 C206 C208 -173.2(3)
C202 C201 C206 C205 -8.3(5)
N1 C201 C206 C205 178.0(3)
C202 C201 C206 C208 165.8(3)
N1 C201 C206 C208 -7.9(5)
C3 N2 C301 C302 -126.0(3)
C1 N2 C301 C302 75.2(4)
C3 N2 C301 C306 57.4(4)
C1 N2 C301 C306 -101.4(4)
C306 C301 C302 C303 3.0(5)
N2 C301 C302 C303 -173.5(3)
C306 C301 C302 C307 -173.9(3)
N2 C301 C302 C307 9.6(5)
C301 C302 C303 C304 -1.2(5)
C307 C302 C303 C304 175.9(3)
C302 C303 C304 C305 -0.6(5)
C302 C303 C304 C308 179.8(3)
C303 C304 C305 C306 0.6(5)
C308 C304 C305 C306 -179.8(3)
C304 C305 C306 C301 1.3(5)
C304 C305 C306 C309 -178.6(3)
C302 C301 C306 C305 -3.1(5)
N2 C301 C306 C305 173.6(3)
C302 C301 C306 C309 176.7(3)
N2 C301 C306 C309 -6.6(5)

loop_
_platon_squeeze_void_nr
_platon_squeeze_void_average_x
_platon_squeeze_void_average_y
_platon_squeeze_void_average_z
_platon_squeeze_void_volume
_platon_squeeze_void_count_electrons
_platon_squeeze_void_content
1 0.000 0.000 -0.004 355 109 '2 Molecules of Chloroform'
2 0.333 0.667 0.311 354 109 '2 Molecules of Chloroform'
3 0.667 0.333 -0.023 354 109 '2 Molecules of Chloroform'
